data_7208613
loop_
_publ_author_name
'Vilela, S\'ergio M. F.'
'Ananias, Duarte'
'Gomes, Ana C.'
'Valente, Anabela A.'
'Carlos, Lu\'is D.'
'Cavaleiro, Jos\'e A. S.'
'Rocha, Jo\~ao'
'Tom\'e, Jo\~ao P. C.'
'Almeida Paz, Filipe A.'

_publ_section_title
;
 Multi-functional metal--organic frameworks assembled from a tripodal
 organic linker
;
_journal_issue 35
_journal_name_full 'Journal of Materials Chemistry'
_journal_page_first 18354
_journal_paper_doi 10.1039/c2jm32501b
_journal_volume 22
_journal_year 2012
_chemical_formula_moiety '2(C9 H14 Nd O10 P3), H2 O'
_chemical_formula_sum 'C18 H30 Nd2 O21 P6'
_chemical_formula_weight 1056.72
_chemical_name_systematic
;
?
;
_space_group_IT_number 15
_symmetry_cell_setting monoclinic
_symmetry_space_group_name_Hall '-C 2yc'
_symmetry_space_group_name_H-M 'C 1 2/c 1'
_atom_sites_solution_hydrogens geom
_atom_sites_solution_primary direct
_atom_sites_solution_secondary difmap
_audit_creation_date '13 March 2011'
_audit_creation_method 'SHELXL-97, manual editing plus enCIFer'
_cell_angle_alpha 90.00
_cell_angle_beta 106.650(14)
_cell_angle_gamma 90.00
_cell_formula_units_Z 4
_cell_length_a 23.419(5)
_cell_length_b 7.1793(16)
_cell_length_c 19.697(4)
_cell_measurement_reflns_used 1290
_cell_measurement_temperature 150(2)
_cell_measurement_theta_max 21.35
_cell_measurement_theta_min 2.98
_cell_volume 3172.8(12)
_computing_cell_refinement 'APEX2 (Bruker, 2006)'
_computing_data_collection 'APEX2 (Bruker, 2006)'
_computing_data_reduction 'SAINT+ (Bruker, 2005)'
_computing_molecular_graphics 'DIAMOND (Brandenburg, 2009)'
_computing_publication_material 'SHELXTL (Sheldrick, 2008)'
_computing_structure_refinement 'SHELXTL (Sheldrick, 2008)'
_computing_structure_solution 'SHELXTL (Sheldrick, 2008)'
_diffrn_ambient_temperature 150(2)
_diffrn_measured_fraction_theta_full 0.996
_diffrn_measured_fraction_theta_max 0.996
_diffrn_measurement_device_type 'Bruker X8 Kappa CCD APEX II'
_diffrn_measurement_method '\w / \f scans'
_diffrn_radiation_monochromator graphite
_diffrn_radiation_source 'fine-focus sealed tube'
_diffrn_radiation_type MoK\a
_diffrn_radiation_wavelength 0.71073
_diffrn_reflns_av_R_equivalents 0.1118
_diffrn_reflns_av_sigmaI/netI 0.1160
_diffrn_reflns_limit_h_max 32
_diffrn_reflns_limit_h_min -27
_diffrn_reflns_limit_k_max 9
_diffrn_reflns_limit_k_min -9
_diffrn_reflns_limit_l_max 26
_diffrn_reflns_limit_l_min -26
_diffrn_reflns_number 18869
_diffrn_reflns_theta_full 29.12
_diffrn_reflns_theta_max 29.12
_diffrn_reflns_theta_min 3.52
_diffrn_standards_number 0
_exptl_absorpt_coefficient_mu 3.627
_exptl_absorpt_correction_T_max 0.9646
_exptl_absorpt_correction_T_min 0.7854
_exptl_absorpt_correction_type multi-scan
_exptl_absorpt_process_details
;
SADABS (Sheldrick, 1997)
;
_exptl_crystal_colour Colourless
_exptl_crystal_density_diffrn 2.212
_exptl_crystal_density_method 'not measured'
_exptl_crystal_description Prism
_exptl_crystal_F_000 2064
_exptl_crystal_size_max 0.07
_exptl_crystal_size_mid 0.01
_exptl_crystal_size_min 0.01
_refine_diff_density_max 1.036
_refine_diff_density_min -1.188
_refine_diff_density_rms 0.236
_refine_ls_extinction_method none
_refine_ls_goodness_of_fit_ref 0.981
_refine_ls_hydrogen_treatment mixed
_refine_ls_matrix_type full
_refine_ls_number_parameters 235
_refine_ls_number_reflns 4251
_refine_ls_number_restraints 6
_refine_ls_restrained_S_all 0.980
_refine_ls_R_factor_all 0.0974
_refine_ls_R_factor_gt 0.0466
_refine_ls_shift/su_max 0.000
_refine_ls_shift/su_mean 0.000
_refine_ls_structure_factor_coef Fsqd
_refine_ls_weighting_details 'calc w=1/[\s^2^(Fo^2^)+(0.0154P)^2^+0.0000P] where P=(Fo^2^+2Fc^2^)/3'
_refine_ls_weighting_scheme calc
_refine_ls_wR_factor_gt 0.0703
_refine_ls_wR_factor_ref 0.0810
_reflns_number_gt 2721
_reflns_number_total 4251
_reflns_threshold_expression I>2\s(I)
_cod_data_source_file c2jm32501b.txt
_cod_data_source_block 4_Nd
_cod_depositor_comments
;
The following automatic conversions were performed:

'_symmetry_cell_setting' value 'Monoclinic' changed to 'monoclinic'
according to /home/saulius/struct/CIF-dictionaries/cif_core.dic
dictionary named 'cif_core.dic' version 2.4.1 from
2010-06-29.

'_exptl_absorpt_correction_type' value 'Multi-scan'
changed to 'multi-scan' according to
/home/saulius/struct/CIF-dictionaries/cif_core.dic dictionary named
'cif_core.dic' version 2.4.1 from 2010-06-29.

Automatic conversion script
Id: cif_fix_values 1891 2012-01-12 08:04:46Z andrius 
;
_cod_original_sg_symbol_H-M 'C 2/c'
_cod_database_code 7208613

loop_
_symmetry_equiv_pos_as_xyz
'x, y, z'
'-x, y, -z+1/2'
'x+1/2, y+1/2, z'
'-x+1/2, y+1/2, -z+1/2'
'-x, -y, -z'
'x, -y, z-1/2'
'-x+1/2, -y+1/2, -z'
'x+1/2, -y+1/2, z-1/2'

loop_
_atom_site_label
_atom_site_type_symbol
_atom_site_fract_x
_atom_site_fract_y
_atom_site_fract_z
_atom_site_U_iso_or_equiv
_atom_site_adp_type
_atom_site_occupancy
_atom_site_symmetry_multiplicity
_atom_site_calc_flag
_atom_site_refinement_flags
Nd1 Nd 0.206135(14) 0.63709(4) 0.222578(17) 0.01118(9) Uani 1 1 d .
O1W O 0.1336(6) 0.7916(19) 0.2770(7) 0.027(3) Uani 0.50 1 d PD
H1X H 0.1344(18) 0.916(2) 0.294(2) 0.041 Uiso 0.50 1 d PD
H1Y H 0.1374(19) 0.708(4) 0.3156(19) 0.041 Uiso 0.50 1 d PD
O2W O 0.1599(5) 0.811(2) 0.3079(8) 0.036(4) Uani 0.50 1 d PD
H2X H 0.1344(18) 0.916(2) 0.294(2) 0.054 Uiso 0.50 1 d PD
H2Y H 0.1374(19) 0.708(4) 0.3156(19) 0.054 Uiso 0.50 1 d PD
P1 P 0.32817(7) 0.7785(2) 0.15759(8) 0.0156(4) Uani 1 1 d .
P2 P 0.32574(6) 1.3663(2) -0.15173(7) 0.0116(3) Uani 1 1 d .
P3 P 0.55752(6) 1.1262(2) 0.08994(8) 0.0183(4) Uani 1 1 d .
O1 O 0.27603(16) 0.6510(6) 0.1538(2) 0.0186(9) Uani 1 1 d .
O2 O 0.38822(18) 0.6675(6) 0.1914(2) 0.0277(11) Uani 1 1 d .
H2 H 0.3981 0.6787 0.2356 0.041 Uiso 1 1 calc R
O3 O 0.3293(2) 0.9557(6) 0.1978(2) 0.0273(11) Uani 1 1 d .
O4 O 0.28977(17) 1.1920(5) -0.1792(2) 0.0160(9) Uani 1 1 d .
O5 O 0.29793(16) 1.5273(5) -0.20041(18) 0.0129(9) Uani 1 1 d .
O6 O 0.39279(16) 1.3449(6) -0.1485(2) 0.0195(10) Uani 1 1 d .
H6 H 0.4045 1.2372 -0.1344 0.029 Uiso 1 1 calc R
O7 O 0.54742(17) 1.2124(5) 0.0143(2) 0.0184(10) Uani 1 1 d .
H7 H 0.5197 1.1554 -0.0148 0.028 Uiso 1 1 calc R
O8 O 0.62144(16) 1.1627(6) 0.1304(2) 0.0223(10) Uani 1 1 d .
O9 O 0.54066(17) 0.9195(5) 0.0860(2) 0.0241(11) Uani 1 1 d .
C1 C 0.3312(3) 0.8258(8) 0.0689(3) 0.0215(15) Uani 1 1 d .
H1A H 0.3538 0.7243 0.0544 0.026 Uiso 1 1 calc R
H1B H 0.2900 0.8221 0.0368 0.026 Uiso 1 1 calc R
C2 C 0.3588(3) 1.0080(8) 0.0584(3) 0.0152(13) Uani 1 1 d .
C3 C 0.4163(3) 1.0547(8) 0.0997(3) 0.0152(13) Uani 1 1 d .
H3 H 0.4367 0.9726 0.1365 0.018 Uiso 1 1 calc R
C4 C 0.4445(3) 1.2174(9) 0.0886(3) 0.0175(14) Uani 1 1 d .
C5 C 0.4132(2) 1.3410(8) 0.0356(3) 0.0155(13) Uani 1 1 d .
H5 H 0.4313 1.4544 0.0279 0.019 Uiso 1 1 calc R
C6 C 0.3564(3) 1.2984(8) -0.0051(3) 0.0165(13) Uani 1 1 d .
C7 C 0.3294(2) 1.1315(9) 0.0060(3) 0.0183(13) Uani 1 1 d .
H7A H 0.2903 1.1027 -0.0228 0.022 Uiso 1 1 calc R
C8 C 0.3231(2) 1.4282(8) -0.0648(3) 0.0133(13) Uani 1 1 d .
H8A H 0.3397 1.5552 -0.0541 0.016 Uiso 1 1 calc R
H8B H 0.2808 1.4332 -0.0650 0.016 Uiso 1 1 calc R
C9 C 0.5089(2) 1.2498(9) 0.1294(3) 0.0200(15) Uani 1 1 d .
H9A H 0.5158 1.2077 0.1790 0.024 Uiso 1 1 calc R
H9B H 0.5179 1.3847 0.1301 0.024 Uiso 1 1 calc R
O3W O 0.4837(5) 0.7988(16) 0.2730(6) 0.058(3) Uani 0.50 1 d P

loop_
_atom_site_aniso_label
_atom_site_aniso_U_11
_atom_site_aniso_U_22
_atom_site_aniso_U_33
_atom_site_aniso_U_23
_atom_site_aniso_U_13
_atom_site_aniso_U_12
Nd1 0.00959(14) 0.01049(15) 0.01159(16) 0.00011(17) 0.00001(10) -0.00002(17)
O1W 0.036(9) 0.010(6) 0.043(9) 0.010(6) 0.024(6) 0.009(5)
O2W 0.052(10) 0.013(6) 0.057(11) -0.002(6) 0.037(7) -0.002(7)
P1 0.0179(9) 0.0146(9) 0.0159(9) 0.0001(7) 0.0076(6) 0.0000(7)
P2 0.0105(7) 0.0114(7) 0.0112(7) 0.0000(7) 0.0006(5) -0.0005(7)
P3 0.0129(8) 0.0151(8) 0.0200(9) 0.0025(8) -0.0065(6) -0.0018(7)
O1 0.021(2) 0.018(2) 0.019(2) -0.002(2) 0.0084(16) -0.007(2)
O2 0.025(2) 0.033(3) 0.023(3) 0.011(2) 0.0025(19) 0.008(2)
O3 0.045(3) 0.021(3) 0.025(3) -0.008(2) 0.024(2) -0.013(2)
O4 0.015(2) 0.012(2) 0.019(2) -0.0002(18) 0.0004(16) -0.0012(17)
O5 0.017(2) 0.006(2) 0.011(2) 0.0004(16) -0.0039(16) -0.0002(17)
O6 0.013(2) 0.019(2) 0.025(3) 0.008(2) 0.0046(17) 0.003(2)
O7 0.012(2) 0.019(2) 0.020(3) -0.002(2) -0.0003(17) -0.0034(18)
O8 0.013(2) 0.013(2) 0.031(3) 0.000(2) -0.0090(17) 0.0004(18)
O9 0.018(2) 0.012(2) 0.031(3) 0.007(2) -0.0100(18) -0.0015(18)
C1 0.026(4) 0.017(4) 0.022(4) -0.004(3) 0.008(3) -0.008(3)
C2 0.020(3) 0.018(3) 0.010(3) -0.005(3) 0.008(2) -0.005(3)
C3 0.018(3) 0.017(3) 0.012(3) 0.005(3) 0.007(2) -0.002(3)
C4 0.019(3) 0.023(3) 0.012(3) 0.002(3) 0.006(2) -0.001(3)
C5 0.020(3) 0.015(3) 0.013(3) -0.002(3) 0.007(2) -0.003(3)
C6 0.022(3) 0.019(3) 0.009(3) -0.004(3) 0.006(2) -0.003(3)
C7 0.014(3) 0.032(4) 0.010(3) -0.007(3) 0.005(2) 0.004(3)
C8 0.016(3) 0.013(3) 0.010(3) -0.003(2) 0.002(2) 0.003(2)
C9 0.011(3) 0.031(4) 0.013(3) 0.007(3) -0.004(2) -0.008(3)
O3W 0.027(7) 0.077(9) 0.072(9) -0.008(7) 0.015(5) -0.007(6)

loop_
_atom_type_symbol
_atom_type_description
_atom_type_scat_dispersion_real
_atom_type_scat_dispersion_imag
_atom_type_scat_source
C C 0.0033 0.0016 'International Tables Vol C Tables 4.2.6.8 and 6.1.1.4'
H H 0.0000 0.0000 'International Tables Vol C Tables 4.2.6.8 and 6.1.1.4'
O O 0.0106 0.0060 'International Tables Vol C Tables 4.2.6.8 and 6.1.1.4'
P P 0.1023 0.0942 'International Tables Vol C Tables 4.2.6.8 and 6.1.1.4'
Nd Nd -0.1943 3.0179 'International Tables Vol C Tables 4.2.6.8 and 6.1.1.4'

loop_
_geom_angle_atom_site_label_1
_geom_angle_atom_site_label_2
_geom_angle_atom_site_label_3
_geom_angle
_geom_angle_site_symmetry_1
_geom_angle_site_symmetry_3
O8 Nd1 O3 100.50(15) 3_445 4_545
O8 Nd1 O1 97.16(14) 3_445 .
O3 Nd1 O1 145.15(14) 4_545 .
O8 Nd1 O5 78.35(13) 3_445 7_575
O3 Nd1 O5 131.14(13) 4_545 7_575
O1 Nd1 O5 81.76(13) . 7_575
O8 Nd1 O1W 76.4(3) 3_445 .
O3 Nd1 O1W 63.3(4) 4_545 .
O1 Nd1 O1W 150.9(4) . .
O5 Nd1 O1W 69.2(3) 7_575 .
O8 Nd1 O4 85.09(13) 3_445 7_565
O3 Nd1 O4 76.34(13) 4_545 7_565
O1 Nd1 O4 75.53(13) . 7_565
O5 Nd1 O4 149.90(12) 7_575 7_565
O1W Nd1 O4 130.9(3) . 7_565
O8 Nd1 O5 155.15(13) 3_445 6_576
O3 Nd1 O5 75.27(14) 4_545 6_576
O1 Nd1 O5 76.10(13) . 6_576
O5 Nd1 O5 123.20(9) 7_575 6_576
O1W Nd1 O5 120.7(3) . 6_576
O4 Nd1 O5 70.08(11) 7_565 6_576
O8 Nd1 O2W 92.8(3) 3_445 .
O3 Nd1 O2W 62.6(4) 4_545 .
O1 Nd1 O2W 146.1(3) . .
O5 Nd1 O2W 68.7(4) 7_575 .
O1W Nd1 O2W 16.8(3) . .
O4 Nd1 O2W 137.8(3) 7_565 .
O5 Nd1 O2W 106.2(3) 6_576 .
O8 Nd1 O4 147.45(13) 3_445 6_576
O3 Nd1 O4 95.61(14) 4_545 6_576
O1 Nd1 O4 84.94(12) . 6_576
O5 Nd1 O4 69.79(11) 7_575 6_576
O1W Nd1 O4 86.1(3) . 6_576
O4 Nd1 O4 126.41(9) 7_565 6_576
O5 Nd1 O4 56.81(11) 6_576 6_576
O2W Nd1 O4 69.9(3) . 6_576
O8 Nd1 P2 175.61(11) 3_445 6_576
O3 Nd1 P2 82.93(12) 4_545 6_576
O1 Nd1 P2 81.29(10) . 6_576
O5 Nd1 P2 97.34(9) 7_575 6_576
O1W Nd1 P2 103.0(2) . 6_576
O4 Nd1 P2 98.45(9) 7_565 6_576
O5 Nd1 P2 28.40(8) 6_576 6_576
O2W Nd1 P2 86.3(3) . 6_576
O4 Nd1 P2 28.55(8) 6_576 6_576
O2W O1W Nd1 86(2) . .
O2W O1W H1X 66.9(11) . .
Nd1 O1W H1X 128(3) . .
O2W O1W H1Y 66.4(11) . .
Nd1 O1W H1Y 98(3) . .
H1X O1W H1Y 108.7(14) . .
O2W O1W H2X 66.9(11) . .
Nd1 O1W H2X 128(3) . .
H1Y O1W H2X 108.7(14) . .
O2W O1W H2Y 66.4(11) . .
Nd1 O1W H2Y 98(3) . .
H1X O1W H2Y 108.7(14) . .
H2X O1W H2Y 108.7(14) . .
O1W O2W Nd1 77(2) . .
O1W O2W H1X 66.9(11) . .
Nd1 O2W H1X 123(3) . .
O1W O2W H1Y 67.4(11) . .
Nd1 O2W H1Y 95(3) . .
H1X O2W H1Y 109.4(14) . .
O1W O2W H2X 66.9(11) . .
Nd1 O2W H2X 123(3) . .
H1Y O2W H2X 109.4(14) . .
O1W O2W H2Y 67.4(11) . .
Nd1 O2W H2Y 95(3) . .
H1X O2W H2Y 109.4(14) . .
H2X O2W H2Y 109.4(14) . .
O3 P1 O1 115.7(2) . .
O3 P1 O2 109.0(3) . .
O1 P1 O2 108.8(2) . .
O3 P1 C1 110.7(3) . .
O1 P1 C1 108.8(2) . .
O2 P1 C1 103.0(3) . .
O4 P2 O5 107.9(2) . .
O4 P2 O6 112.5(2) . .
O5 P2 O6 110.1(2) . .
O4 P2 C8 112.2(3) . .
O5 P2 C8 106.8(2) . .
O6 P2 C8 107.2(2) . .
O4 P2 Nd1 55.84(15) . 6_575
O5 P2 Nd1 52.43(14) . 6_575
O6 P2 Nd1 133.33(17) . 6_575
C8 P2 Nd1 119.08(19) . 6_575
O8 P3 O9 113.5(2) . .
O8 P3 O7 106.9(2) . .
O9 P3 O7 111.6(2) . .
O8 P3 C9 110.2(3) . .
O9 P3 C9 108.4(3) . .
O7 P3 C9 106.0(3) . .
P1 O1 Nd1 131.8(2) . .
P1 O2 H2 109.5 . .
P1 O3 Nd1 149.7(2) . 4
P2 O4 Nd1 145.2(2) . 7_565
P2 O4 Nd1 95.61(18) . 6_575
Nd1 O4 Nd1 106.25(13) 7_565 6_575
P2 O5 Nd1 147.9(2) . 7_575
P2 O5 Nd1 99.17(18) . 6_575
Nd1 O5 Nd1 111.62(13) 7_575 6_575
P2 O6 H6 109.5 . .
P3 O7 H7 109.5 . .
P3 O8 Nd1 156.1(3) . 3
C2 C1 P1 115.9(4) . .
C2 C1 H1A 108.3 . .
P1 C1 H1A 108.3 . .
C2 C1 H1B 108.3 . .
P1 C1 H1B 108.3 . .
H1A C1 H1B 107.4 . .
C7 C2 C3 118.1(5) . .
C7 C2 C1 121.3(5) . .
C3 C2 C1 120.6(5) . .
C4 C3 C2 122.1(6) . .
C4 C3 H3 119.0 . .
C2 C3 H3 119.0 . .
C3 C4 C5 118.5(5) . .
C3 C4 C9 119.5(5) . .
C5 C4 C9 121.8(5) . .
C6 C5 C4 120.2(6) . .
C6 C5 H5 119.9 . .
C4 C5 H5 119.9 . .
C5 C6 C7 120.3(6) . .
C5 C6 C8 120.5(5) . .
C7 C6 C8 119.2(5) . .
C2 C7 C6 120.8(5) . .
C2 C7 H7A 119.6 . .
C6 C7 H7A 119.6 . .
C6 C8 P2 115.8(4) . .
C6 C8 H8A 108.3 . .
P2 C8 H8A 108.3 . .
C6 C8 H8B 108.3 . .
P2 C8 H8B 108.3 . .
H8A C8 H8B 107.4 . .
C4 C9 P3 110.8(4) . .
C4 C9 H9A 109.5 . .
P3 C9 H9A 109.5 . .
C4 C9 H9B 109.5 . .
P3 C9 H9B 109.5 . .
H9A C9 H9B 108.1 . .

loop_
_geom_bond_atom_site_label_1
_geom_bond_atom_site_label_2
_geom_bond_distance
_geom_bond_site_symmetry_2
Nd1 O8 2.281(4) 3_445
Nd1 O3 2.365(4) 4_545
Nd1 O1 2.408(4) .
Nd1 O5 2.446(4) 7_575
Nd1 O1W 2.512(16) .
Nd1 O4 2.524(4) 7_565
Nd1 O5 2.539(4) 6_576
Nd1 O2W 2.570(16) .
Nd1 O4 2.630(4) 6_576
Nd1 P2 3.1626(15) 6_576
O1W O2W 0.745(14) .
O1W H1X 0.950(10) .
O1W H1Y 0.953(10) .
O1W H2X 0.950(10) .
O1W H2Y 0.953(10) .
O2W H1X 0.949(10) .
O2W H1Y 0.946(10) .
O2W H2X 0.949(10) .
O2W H2Y 0.946(10) .
P1 O3 1.494(4) .
P1 O1 1.511(4) .
P1 O2 1.587(4) .
P1 C1 1.800(6) .
P2 O4 1.519(4) .
P2 O5 1.524(4) .
P2 O6 1.561(4) .
P2 C8 1.787(5) .
P2 Nd1 3.1626(15) 6_575
P3 O8 1.503(4) .
P3 O9 1.531(4) .
P3 O7 1.567(4) .
P3 C9 1.787(6) .
O2 H2 0.8400 .
O3 Nd1 2.365(4) 4
O4 Nd1 2.524(4) 7_565
O4 Nd1 2.630(4) 6_575
O5 Nd1 2.446(4) 7_575
O5 Nd1 2.539(4) 6_575
O6 H6 0.8400 .
O7 H7 0.8400 .
O8 Nd1 2.281(4) 3
C1 C2 1.500(8) .
C1 H1A 0.9900 .
C1 H1B 0.9900 .
C2 C7 1.385(8) .
C2 C3 1.401(8) .
C3 C4 1.389(8) .
C3 H3 0.9500 .
C4 C5 1.405(8) .
C4 C9 1.510(8) .
C5 C6 1.377(8) .
C5 H5 0.9500 .
C6 C7 1.401(8) .
C6 C8 1.528(8) .
C7 H7A 0.9500 .
C8 H8A 0.9900 .
C8 H8B 0.9900 .
C9 H9A 0.9900 .
C9 H9B 0.9900 .
O3W O3W 1.341(19) 2_655

loop_
_geom_hbond_atom_site_label_D
_geom_hbond_atom_site_label_H
_geom_hbond_atom_site_label_A
_geom_hbond_distance_DH
_geom_hbond_distance_HA
_geom_hbond_distance_DA
_geom_hbond_angle_DHA
_geom_hbond_site_symmetry_A
O1W H2X O2 0.950(10) 1.929(12) 2.848(15) 162(3) 4
O2W H1X O2 0.949(10) 1.929(12) 2.798(16) 151(3) 4
O2 H2 O3W 0.84 2.11 2.533(12) 110.6 .
O2 H2 O3W 0.84 2.95 3.028(11) 87.2 2_655
O6 H6 O9 0.84 1.77 2.539(5) 151.8 5_675
O7 H7 O9 0.84 1.77 2.593(5) 167.8 5_675

loop_
_geom_torsion_atom_site_label_1
_geom_torsion_atom_site_label_2
_geom_torsion_atom_site_label_3
_geom_torsion_atom_site_label_4
_geom_torsion
_geom_torsion_site_symmetry_1
_geom_torsion_site_symmetry_4
O8 Nd1 O1W O2W -168(2) 3_445 .
O3 Nd1 O1W O2W 83(2) 4_545 .
O1 Nd1 O1W O2W -87(2) . .
O5 Nd1 O1W O2W -85(2) 7_575 .
O4 Nd1 O1W O2W 122(2) 7_565 .
O5 Nd1 O1W O2W 32(2) 6_576 .
O4 Nd1 O1W O2W -15(2) 6_576 .
P2 Nd1 O1W O2W 8(2) 6_576 .
O8 Nd1 O2W O1W 12(2) 3_445 .
O3 Nd1 O2W O1W -88(2) 4_545 .
O1 Nd1 O2W O1W 119.4(19) . .
O5 Nd1 O2W O1W 89(2) 7_575 .
O4 Nd1 O2W O1W -74(2) 7_565 .
O5 Nd1 O2W O1W -152(2) 6_576 .
O4 Nd1 O2W O1W 164(2) 6_576 .
P2 Nd1 O2W O1W -172(2) 6_576 .
O3 P1 O1 Nd1 -17.4(4) . .
O2 P1 O1 Nd1 105.8(3) . .
C1 P1 O1 Nd1 -142.7(3) . .
O8 Nd1 O1 P1 124.0(3) 3_445 .
O3 Nd1 O1 P1 -115.9(3) 4_545 .
O5 Nd1 O1 P1 47.0(3) 7_575 .
O1W Nd1 O1 P1 49.3(6) . .
O4 Nd1 O1 P1 -153.0(3) 7_565 .
O5 Nd1 O1 P1 -80.3(3) 6_576 .
O2W Nd1 O1 P1 18.1(7) . .
O4 Nd1 O1 P1 -23.3(3) 6_576 .
P2 Nd1 O1 P1 -51.8(3) 6_576 .
O1 P1 O3 Nd1 14.2(7) . 4
O2 P1 O3 Nd1 -108.9(6) . 4
C1 P1 O3 Nd1 138.5(5) . 4
O5 P2 O4 Nd1 122.9(4) . 7_565
O6 P2 O4 Nd1 1.2(5) . 7_565
C8 P2 O4 Nd1 -119.7(4) . 7_565
Nd1 P2 O4 Nd1 129.3(4) 6_575 7_565
O5 P2 O4 Nd1 -6.4(2) . 6_575
O6 P2 O4 Nd1 -128.07(19) . 6_575
C8 P2 O4 Nd1 110.9(2) . 6_575
O4 P2 O5 Nd1 170.5(4) . 7_575
O6 P2 O5 Nd1 -66.3(5) . 7_575
C8 P2 O5 Nd1 49.7(5) . 7_575
Nd1 P2 O5 Nd1 163.8(5) 6_575 7_575
O4 P2 O5 Nd1 6.7(2) . 6_575
O6 P2 O5 Nd1 129.8(2) . 6_575
C8 P2 O5 Nd1 -114.1(2) . 6_575
O9 P3 O8 Nd1 -47.7(7) . 3
O7 P3 O8 Nd1 -171.3(6) . 3
C9 P3 O8 Nd1 74.0(7) . 3
O3 P1 C1 C2 24.3(5) . .
O1 P1 C1 C2 152.5(4) . .
O2 P1 C1 C2 -92.1(5) . .
P1 C1 C2 C7 -127.4(5) . .
P1 C1 C2 C3 55.1(7) . .
C7 C2 C3 C4 -1.3(9) . .
C1 C2 C3 C4 176.3(5) . .
C2 C3 C4 C5 2.1(9) . .
C2 C3 C4 C9 -173.3(5) . .
C3 C4 C5 C6 -1.5(9) . .
C9 C4 C5 C6 173.8(6) . .
C4 C5 C6 C7 0.1(9) . .
C4 C5 C6 C8 -177.4(5) . .
C3 C2 C7 C6 -0.2(8) . .
C1 C2 C7 C6 -177.7(5) . .
C5 C6 C7 C2 0.8(9) . .
C8 C6 C7 C2 178.3(5) . .
C5 C6 C8 P2 97.4(6) . .
C7 C6 C8 P2 -80.1(6) . .
O4 P2 C8 C6 70.0(5) . .
O5 P2 C8 C6 -171.9(4) . .
O6 P2 C8 C6 -53.9(5) . .
Nd1 P2 C8 C6 132.2(4) 6_575 .
C3 C4 C9 P3 80.5(6) . .
C5 C4 C9 P3 -94.7(6) . .
O8 P3 C9 C4 179.0(4) . .
O9 P3 C9 C4 -56.3(5) . .
O7 P3 C9 C4 63.7(5) . .
